data_7057217
loop_
_publ_author_name
'Landman, Maril\'e'
'Jansen van Rensburg, Armand'
'van Rooyen, Petrus H.'
'Conradie, Marrigje M.'
'Conradie, Jeanet'

_publ_section_title
;
 Triphenylstibine-substituted Fischer carbene complexes of tungsten(0):
 synthesis, structure, DFT and electrochemistry
;
_journal_issue 9
_journal_name_full 'New Journal of Chemistry'
_journal_page_first 7301
_journal_paper_doi 10.1039/C8NJ01008K
_journal_volume 42
_journal_year 2018
_chemical_formula_sum 'C43 H31 F10 O14 Zn3.5'
_chemical_formula_weight 1190.47
_space_group_IT_number 14
_space_group_name_Hall '-P 2yn'
_space_group_name_H-M_alt 'P 1 21/n 1'
_symmetry_cell_setting monoclinic
_symmetry_space_group_name_Hall '-P 2yn'
_symmetry_space_group_name_H-M 'P 1 21/n 1'
_atom_sites_solution_hydrogens geom
_atom_sites_solution_primary direct
_atom_sites_solution_secondary difmap
_audit_block_doi 10.5517/cc62k3x
_audit_creation_method SHELXL-97
_audit_update_record
;
2002-03-06 deposited with the CCDC.
2018-03-22 downloaded from the CCDC.
;
_cell_angle_alpha 90.00
_cell_angle_beta 93.234(9)
_cell_angle_gamma 90.00
_cell_formula_units_Z 4
_cell_length_a 15.145(7)
_cell_length_b 14.852(7)
_cell_length_c 20.147(9)
_cell_measurement_temperature 110(2)
_cell_volume 4525(4)
_computing_cell_refinement 'Bruker SMART'
_computing_data_collection 'Bruker SMART'
_computing_data_reduction 'Bruker SHELXTL'
_computing_molecular_graphics 'Bruker SHELXTL'
_computing_publication_material 'Bruker SHELXTL'
_computing_structure_refinement 'SHELXL-97 (Sheldrick, 1997)'
_computing_structure_solution 'SHELXS-97 (Sheldrick, 1990)'
_diffrn_ambient_temperature 110(2)
_diffrn_measured_fraction_theta_full 0.811
_diffrn_measured_fraction_theta_max 0.811
_diffrn_measurement_device_type 'CCD area detector'
_diffrn_measurement_method 'phi and omega scans'
_diffrn_radiation_monochromator graphite
_diffrn_radiation_source 'fine-focus sealed tube'
_diffrn_radiation_type MoK\a
_diffrn_radiation_wavelength 0.71073
_diffrn_reflns_av_R_equivalents 0.1315
_diffrn_reflns_av_sigmaI/netI 0.4973
_diffrn_reflns_limit_h_max 19
_diffrn_reflns_limit_h_min -19
_diffrn_reflns_limit_k_max 18
_diffrn_reflns_limit_k_min -10
_diffrn_reflns_limit_l_max 17
_diffrn_reflns_limit_l_min -26
_diffrn_reflns_number 16296
_diffrn_reflns_theta_full 28.32
_diffrn_reflns_theta_max 28.32
_diffrn_reflns_theta_min 1.64
_exptl_absorpt_coefficient_mu 1.945
_exptl_absorpt_correction_type none
_exptl_crystal_density_diffrn 1.748
_exptl_crystal_density_method 'not measured'
_exptl_crystal_F_000 2384
_refine_diff_density_max 1.279
_refine_diff_density_min -0.794
_refine_diff_density_rms 0.184
_refine_ls_extinction_method none
_refine_ls_goodness_of_fit_ref 0.749
_refine_ls_hydrogen_treatment mixed
_refine_ls_matrix_type full
_refine_ls_number_parameters 637
_refine_ls_number_reflns 9157
_refine_ls_number_restraints 276
_refine_ls_restrained_S_all 0.743
_refine_ls_R_factor_all 0.2713
_refine_ls_R_factor_gt 0.0642
_refine_ls_shift/su_max 0.367
_refine_ls_shift/su_mean 0.021
_refine_ls_structure_factor_coef Fsqd
_refine_ls_weighting_details 'calc w=1/[\s^2^(Fo^2^)+(0.0756P)^2^+0.0000P] where P=(Fo^2^+2Fc^2^)/3'
_refine_ls_weighting_scheme calc
_refine_ls_wR_factor_gt 0.1347
_refine_ls_wR_factor_ref 0.2129
_reflns_number_gt 2245
_reflns_number_total 9157
_reflns_threshold_expression >2sigma(I)
_cod_data_source_file c8nj01008k2.cif
_cod_data_source_block jw
_cod_depositor_comments
;
The following automatic conversions were performed:

'_symmetry_cell_setting' value 'Monoclinic' changed to 'monoclinic'
according to
/home/data/users/saulius/crontab/automatic-downloads/rss-feeds/RSC/lib/dictionaries/cif_core.dic
dictionary named 'cif_core.dic' version 2.4.2 from 2011-04-26.

Automatic conversion script
Id: cif_fix_values 4973 2017-02-22 13:04:09Z antanas 

 Adding full bibliography for 7057216--7057219.cif.
;
_cod_original_cell_volume 4524(4)
_cod_original_sg_symbol_H-M P2(1)/n
_cod_original_formula_sum 'C43 H31 F10 O14 Zn3.50'
_cod_database_code 7057217

loop_
_symmetry_equiv_pos_as_xyz
'x, y, z'
'-x+1/2, y+1/2, -z+1/2'
'-x, -y, -z'
'x-1/2, -y-1/2, z-1/2'

loop_
_atom_site_label
_atom_site_type_symbol
_atom_site_fract_x
_atom_site_fract_y
_atom_site_fract_z
_atom_site_U_iso_or_equiv
_atom_site_adp_type
_atom_site_occupancy
_atom_site_symmetry_multiplicity
_atom_site_calc_flag
_atom_site_refinement_flags
Zn1 Zn 0.32574(8) 0.13331(10) 0.49301(8) 0.0304(4) Uani 1 1 d .
Zn2 Zn 0.50297(8) 0.20255(10) 0.55932(8) 0.0304(4) Uani 1 1 d .
Zn3 Zn 0.5000 0.0000 0.5000 0.0329(6) Uani 1 2 d S
Zn4 Zn 0.40246(8) 0.04492(10) 0.62679(8) 0.0351(4) Uani 1 1 d .
O1 O 0.4319(4) 0.0965(5) 0.5421(4) 0.027(2) Uani 1 1 d .
O2 O 0.4436(6) -0.0546(7) 0.6907(5) 0.069(3) Uani 1 1 d .
O1A O 0.5985(5) 0.2201(6) 0.4999(4) 0.034(2) Uani 1 1 d .
O2A O 0.5941(5) 0.0846(6) 0.4524(4) 0.039(2) Uani 1 1 d .
O1B O 0.4133(4) -0.0144(6) 0.4089(4) 0.040(2) Uani 1 1 d .
O2B O 0.2867(5) 0.0638(6) 0.4149(4) 0.033(2) Uani 1 1 d .
O1C O 0.4292(5) 0.3104(5) 0.5358(4) 0.040(2) Uani 1 1 d .
O2C O 0.3342(5) 0.2564(5) 0.4567(4) 0.035(2) Uani 1 1 d .
O1D O 0.2231(5) 0.1424(6) 0.5492(4) 0.033(2) Uani 1 1 d .
O2D O 0.2736(5) 0.0530(6) 0.6330(4) 0.039(2) Uani 1 1 d .
O1E O 0.5482(5) 0.2292(5) 0.6493(4) 0.028(2) Uani 1 1 d .
O2E O 0.4424(5) 0.1432(6) 0.6937(4) 0.038(2) Uani 1 1 d .
F1A F 0.6453(5) 0.3072(6) 0.3761(4) 0.074(3) Uani 1 1 d .
F2A F 0.7870(4) 0.0634(5) 0.4848(4) 0.045(2) Uani 1 1 d .
F1B F 0.2736(4) -0.1747(5) 0.3954(4) 0.044(2) Uani 1 1 d .
F2B F 0.3088(4) 0.0777(5) 0.2638(4) 0.048(2) Uani 1 1 d .
F1C F 0.4972(5) 0.4168(6) 0.4153(5) 0.073(3) Uani 1 1 d .
F2C F 0.2217(5) 0.4156(6) 0.5088(4) 0.068(3) Uani 1 1 d .
F1D F 0.0572(4) 0.0735(5) 0.5195(4) 0.051(2) Uani 1 1 d .
F2D F 0.1770(5) 0.1085(6) 0.7362(4) 0.072(3) Uani 1 1 d .
F1E F 0.5820(4) 0.3638(5) 0.7408(4) 0.051(2) Uani 1 1 d .
F2E F 0.5280(5) 0.0622(6) 0.7974(4) 0.057(2) Uani 1 1 d .
C1A C 0.6293(7) 0.1612(9) 0.4637(6) 0.025(3) Uani 1 1 d DU
C2A C 0.7149(8) 0.1869(8) 0.4313(6) 0.041(4) Uani 1 1 d DU
C3A C 0.7201(8) 0.2579(9) 0.3901(7) 0.048(4) Uani 1 1 d DU
C4A C 0.7955(9) 0.2796(10) 0.3619(8) 0.058(4) Uani 1 1 d DU
H6AA H 0.7962 0.3280 0.3311 0.070 Uiso 1 1 calc R
C5A C 0.8705(9) 0.2325(11) 0.3772(8) 0.064(5) Uani 1 1 d DU
H5AA H 0.9245 0.2514 0.3599 0.076 Uiso 1 1 calc R
C6A C 0.8694(8) 0.1592(10) 0.4167(7) 0.049(4) Uani 1 1 d DU
H4AA H 0.9216 0.1248 0.4257 0.059 Uiso 1 1 calc R
C7A C 0.7900(7) 0.1349(9) 0.4444(6) 0.032(3) Uani 1 1 d DU
C1B C 0.3343(7) 0.0056(8) 0.3893(6) 0.033(3) Uani 1 1 d DU
C2B C 0.2941(5) -0.0477(8) 0.3310(6) 0.025(3) Uani 1 1 d DU
C3B C 0.2658(7) -0.1352(9) 0.3353(6) 0.031(3) Uani 1 1 d DU
C4B C 0.2301(7) -0.1822(9) 0.2816(7) 0.035(4) Uani 1 1 d DU
H6BA H 0.2118 -0.2430 0.2856 0.042 Uiso 1 1 calc R
C5B C 0.2219(7) -0.1373(11) 0.2212(7) 0.046(4) Uani 1 1 d DU
H5BA H 0.1977 -0.1687 0.1834 0.055 Uiso 1 1 calc R
C6B C 0.2466(7) -0.0520(10) 0.2141(7) 0.038(4) Uani 1 1 d DU
H4BA H 0.2403 -0.0228 0.1721 0.045 Uiso 1 1 calc R
C7B C 0.2815(7) -0.0074(9) 0.2696(7) 0.031(3) Uani 1 1 d DU
C1C C 0.3747(7) 0.3195(9) 0.4858(6) 0.034(4) Uani 1 1 d DU
C2C C 0.3611(8) 0.4142(8) 0.4646(5) 0.035(3) Uani 1 1 d DU
C3C C 0.4230(9) 0.4617(10) 0.4297(8) 0.057(5) Uani 1 1 d DU
C4C C 0.4134(10) 0.5499(11) 0.4122(7) 0.062(5) Uani 1 1 d DU
H6CA H 0.4577 0.5812 0.3898 0.074 Uiso 1 1 calc R
C5C C 0.3359(13) 0.5917(10) 0.4286(8) 0.076(6) Uani 1 1 d DU
H5CA H 0.3279 0.6533 0.4172 0.092 Uiso 1 1 calc R
C6C C 0.2676(11) 0.5472(12) 0.4618(9) 0.079(6) Uani 1 1 d DU
H4CA H 0.2138 0.5755 0.4720 0.095 Uiso 1 1 calc R
C7C C 0.2868(10) 0.4617(11) 0.4771(8) 0.053(4) Uani 1 1 d DU
C1D C 0.2142(7) 0.0969(8) 0.6001(7) 0.032(3) Uani 1 1 d DU
C2D C 0.1245(8) 0.0866(6) 0.6245(8) 0.042(4) Uani 1 1 d DU
C3D C 0.0497(8) 0.0730(8) 0.5839(8) 0.038(4) Uani 1 1 d DU
C4D C -0.0331(8) 0.0552(9) 0.6062(7) 0.047(4) Uani 1 1 d DU
H4DA H -0.0822 0.0431 0.5762 0.056 Uiso 1 1 calc R
C5D C -0.0414(8) 0.0558(9) 0.6743(8) 0.048(4) Uani 1 1 d DU
H5DA H -0.0980 0.0447 0.6907 0.058 Uiso 1 1 calc R
C6D C 0.0281(8) 0.0716(10) 0.7186(8) 0.052(4) Uani 1 1 d DU
H6DA H 0.0208 0.0697 0.7651 0.063 Uiso 1 1 calc R
C7D C 0.1102(8) 0.0907(10) 0.6940(8) 0.053(4) Uani 1 1 d DU
C1E C 0.5091(7) 0.1954(8) 0.6975(6) 0.029(3) Uani 1 1 d DU
C2E C 0.5503(5) 0.2121(8) 0.7668(6) 0.027(3) Uani 1 1 d DU
C3E C 0.5563(7) 0.1451(9) 0.8155(7) 0.034(3) Uani 1 1 d DU
C4E C 0.5927(7) 0.1568(9) 0.8782(7) 0.037(3) Uani 1 1 d DU
H4EA H 0.5959 0.1092 0.9097 0.044 Uiso 1 1 calc R
C5E C 0.6250(7) 0.2418(11) 0.8935(7) 0.043(4) Uani 1 1 d DU
H5EA H 0.6522 0.2519 0.9365 0.051 Uiso 1 1 calc R
C6E C 0.6195(7) 0.3121(10) 0.8495(7) 0.045(4) Uani 1 1 d DU
H6EA H 0.6378 0.3711 0.8624 0.054 Uiso 1 1 calc R
C7E C 0.5862(7) 0.2940(10) 0.7854(7) 0.037(4) Uani 1 1 d DU
O1S O 0.5560(9) 0.9365(8) 0.9285(6) 0.106(4) Uani 1 1 d D
C1S C 0.5674(11) 0.8797(10) 0.8753(8) 0.081(6) Uani 1 1 d DU
H1SA H 0.6289 0.8844 0.8612 0.097 Uiso 1 1 calc R
H1SB H 0.5268 0.8972 0.8373 0.097 Uiso 1 1 calc R
C2S C 0.5494(12) 0.7877(10) 0.8948(9) 0.104(6) Uani 1 1 d DU
H2SA H 0.6046 0.7566 0.9104 0.125 Uiso 1 1 calc R
H2SB H 0.5211 0.7534 0.8572 0.125 Uiso 1 1 calc R
C3S C 0.4879(11) 0.7972(12) 0.9501(8) 0.084(5) Uani 1 1 d DU
H3SA H 0.4253 0.7937 0.9333 0.100 Uiso 1 1 calc R
H3SB H 0.4993 0.7504 0.9846 0.100 Uiso 1 1 calc R
C4S C 0.5102(11) 0.8887(12) 0.9765(9) 0.089(6) Uani 1 1 d U
H4SA H 0.4554 0.9213 0.9863 0.107 Uiso 1 1 calc R
H4SB H 0.5476 0.8837 1.0183 0.107 Uiso 1 1 calc R
O2S O 0.3399(9) 0.8991(10) 0.7934(6) 0.122(5) Uani 1 1 d D
C5S C 0.2963(17) 0.8197(17) 0.793(2) 0.292(16) Uani 1 1 d DU
H5SA H 0.3305 0.7758 0.8215 0.350 Uiso 1 1 calc R
H5SB H 0.2905 0.7956 0.7476 0.350 Uiso 1 1 calc R
C6S C 0.2088(15) 0.8317(16) 0.8187(17) 0.232(12) Uani 1 1 d DU
H6SA H 0.2047 0.8009 0.8620 0.278 Uiso 1 1 calc R
H6SB H 0.1624 0.8076 0.7870 0.278 Uiso 1 1 calc R
C7S C 0.1996(12) 0.9301(15) 0.8262(14) 0.196(10) Uani 1 1 d DU
H7SA H 0.1750 0.9454 0.8693 0.235 Uiso 1 1 calc R
H7SB H 0.1608 0.9556 0.7898 0.235 Uiso 1 1 calc R
C8S C 0.2917(13) 0.9643(14) 0.8232(14) 0.166(10) Uani 1 1 d DU
H8SA H 0.2921 1.0207 0.7970 0.199 Uiso 1 1 calc R
H8SB H 0.3173 0.9769 0.8685 0.199 Uiso 1 1 calc R

loop_
_atom_site_aniso_label
_atom_site_aniso_U_11
_atom_site_aniso_U_22
_atom_site_aniso_U_33
_atom_site_aniso_U_23
_atom_site_aniso_U_13
_atom_site_aniso_U_12
Zn1 0.0202(7) 0.0314(9) 0.0391(10) 0.0008(8) -0.0038(7) -0.0001(7)
Zn2 0.0229(7) 0.0316(9) 0.0363(10) -0.0003(8) -0.0019(7) -0.0022(7)
Zn3 0.0224(10) 0.0323(13) 0.0436(15) -0.0037(12) -0.0022(10) 0.0012(10)
Zn4 0.0221(7) 0.0401(10) 0.0426(11) 0.0065(9) -0.0013(7) -0.0036(7)
O1 0.022(4) 0.028(5) 0.029(5) -0.004(4) -0.007(4) 0.004(4)
O2 0.069(6) 0.062(7) 0.076(8) 0.005(6) 0.001(6) -0.002(6)
O1A 0.033(5) 0.032(6) 0.036(6) 0.008(5) 0.000(4) -0.005(4)
O2A 0.028(4) 0.040(6) 0.050(6) -0.007(5) 0.013(5) 0.006(4)
O1B 0.019(4) 0.049(6) 0.053(7) -0.016(5) 0.004(4) 0.003(4)
O2B 0.034(4) 0.032(5) 0.033(6) -0.001(4) 0.002(4) 0.011(4)
O1C 0.037(5) 0.033(6) 0.049(7) -0.004(5) -0.006(5) -0.006(4)
O2C 0.028(4) 0.028(5) 0.047(6) -0.003(5) -0.011(4) 0.000(4)
O1D 0.026(4) 0.040(6) 0.032(6) -0.002(5) 0.006(4) 0.002(4)
O2D 0.021(4) 0.047(6) 0.051(7) -0.001(5) 0.003(4) -0.003(4)
O1E 0.024(4) 0.031(5) 0.031(6) 0.009(4) 0.008(4) 0.002(4)
O2E 0.022(4) 0.058(6) 0.033(6) 0.007(5) 0.002(4) -0.010(4)
F1A 0.045(4) 0.077(6) 0.100(7) 0.055(6) 0.017(5) 0.024(5)
F2A 0.036(4) 0.038(5) 0.058(5) 0.006(4) -0.007(4) 0.007(4)
F1B 0.038(4) 0.048(5) 0.045(5) 0.005(4) 0.000(4) 0.001(4)
F2B 0.054(4) 0.051(5) 0.040(5) 0.016(4) 0.000(4) -0.007(4)
F1C 0.057(5) 0.071(7) 0.091(7) 0.016(5) 0.013(5) -0.001(5)
F2C 0.047(5) 0.073(7) 0.085(7) 0.007(5) 0.009(5) 0.026(5)
F1D 0.027(4) 0.075(6) 0.051(6) 0.001(5) 0.001(4) -0.003(4)
F2D 0.036(4) 0.130(8) 0.050(6) -0.003(6) 0.003(4) -0.006(5)
F1E 0.048(4) 0.048(5) 0.056(6) -0.014(5) -0.001(4) -0.009(4)
F2E 0.058(5) 0.054(6) 0.057(6) 0.006(5) -0.004(4) -0.007(4)
C1A 0.028(6) 0.030(8) 0.016(8) -0.002(7) -0.012(6) -0.004(6)
C2A 0.026(6) 0.037(8) 0.060(10) -0.002(7) 0.009(7) -0.003(6)
C3A 0.036(7) 0.036(9) 0.074(11) 0.025(8) 0.017(8) 0.018(7)
C4A 0.047(8) 0.054(10) 0.077(11) 0.019(9) 0.030(8) 0.004(8)
C5A 0.039(8) 0.074(12) 0.080(12) 0.013(10) 0.029(8) 0.009(8)
C6A 0.031(7) 0.059(10) 0.057(10) -0.002(9) 0.008(7) 0.010(7)
C7A 0.028(6) 0.032(8) 0.036(8) -0.002(7) -0.003(6) -0.007(7)
C1B 0.038(7) 0.024(7) 0.038(9) 0.010(7) 0.001(7) -0.004(7)
C2B 0.009(5) 0.035(7) 0.030(8) -0.003(7) 0.000(5) 0.007(5)
C3B 0.025(6) 0.041(8) 0.026(8) -0.002(8) -0.010(6) 0.000(6)
C4B 0.018(6) 0.033(8) 0.054(10) 0.000(7) -0.004(6) 0.004(6)
C5B 0.028(7) 0.074(11) 0.034(9) -0.025(9) -0.014(6) -0.001(8)
C6B 0.029(6) 0.053(9) 0.030(9) -0.003(8) -0.007(6) 0.001(7)
C7B 0.018(6) 0.022(7) 0.052(10) 0.008(7) 0.004(6) -0.010(6)
C1C 0.021(6) 0.050(10) 0.030(9) -0.003(8) -0.005(6) 0.002(6)
C2C 0.036(7) 0.024(7) 0.043(9) 0.014(7) -0.013(7) 0.000(6)
C3C 0.049(8) 0.037(9) 0.081(12) 0.011(9) -0.039(8) 0.003(8)
C4C 0.072(10) 0.054(10) 0.055(11) 0.011(9) -0.038(9) 0.004(9)
C5C 0.123(13) 0.022(9) 0.077(13) 0.003(8) -0.058(11) 0.009(10)
C6C 0.076(11) 0.058(12) 0.098(14) -0.017(11) -0.040(10) 0.007(10)
C7C 0.056(9) 0.039(9) 0.063(11) 0.014(9) -0.007(8) 0.003(8)
C1D 0.019(6) 0.042(9) 0.034(9) 0.005(7) 0.001(6) -0.007(6)
C2D 0.031(7) 0.041(8) 0.055(10) -0.011(8) 0.005(7) 0.001(6)
C3D 0.023(6) 0.048(9) 0.044(10) 0.013(8) 0.003(7) -0.001(6)
C4D 0.031(7) 0.053(9) 0.056(11) 0.008(8) 0.008(7) 0.011(7)
C5D 0.027(7) 0.052(9) 0.067(11) 0.015(9) 0.018(7) 0.008(7)
C6D 0.039(7) 0.074(11) 0.045(10) 0.009(8) 0.008(7) 0.016(8)
C7D 0.027(7) 0.075(11) 0.057(11) -0.014(9) -0.004(8) -0.006(7)
C1E 0.031(7) 0.027(7) 0.027(8) 0.003(7) -0.007(6) 0.001(6)
C2E 0.017(5) 0.028(7) 0.035(8) -0.010(7) -0.003(6) 0.001(6)
C3E 0.013(5) 0.037(8) 0.053(10) 0.008(8) 0.009(6) 0.004(6)
C4E 0.036(7) 0.049(9) 0.025(8) 0.000(8) -0.001(6) -0.001(7)
C5E 0.025(6) 0.072(11) 0.030(9) -0.015(8) -0.004(6) 0.003(7)
C6E 0.032(7) 0.059(10) 0.044(10) -0.020(8) 0.001(7) 0.003(7)
C7E 0.017(6) 0.042(9) 0.052(10) 0.002(8) -0.006(6) 0.009(6)
O1S 0.165(12) 0.066(9) 0.089(10) -0.005(8) 0.032(10) -0.011(9)
C1S 0.086(12) 0.069(13) 0.089(14) -0.037(12) 0.029(11) -0.020(11)
C2S 0.129(14) 0.075(13) 0.115(15) -0.015(12) 0.063(12) -0.011(13)
C3S 0.096(12) 0.080(13) 0.080(12) -0.008(10) 0.054(10) -0.016(11)
C4S 0.091(12) 0.085(14) 0.100(14) -0.017(11) 0.073(11) -0.044(11)
O2S 0.169(14) 0.123(13) 0.077(10) 0.011(9) 0.035(10) -0.019(11)
C5S 0.29(3) 0.21(3) 0.39(4) -0.07(3) 0.16(3) -0.08(3)
C6S 0.21(2) 0.19(2) 0.31(3) -0.06(2) 0.15(2) -0.13(2)
C7S 0.171(18) 0.16(2) 0.27(2) 0.120(19) 0.122(19) 0.085(18)
C8S 0.129(18) 0.14(2) 0.24(2) 0.04(2) 0.112(19) 0.034(18)

loop_
_atom_type_symbol
_atom_type_description
_atom_type_scat_dispersion_real
_atom_type_scat_dispersion_imag
_atom_type_scat_source
C C 0.0033 0.0016 'International Tables Vol C Tables 4.2.6.8 and 6.1.1.4'
H H 0.0000 0.0000 'International Tables Vol C Tables 4.2.6.8 and 6.1.1.4'
O O 0.0106 0.0060 'International Tables Vol C Tables 4.2.6.8 and 6.1.1.4'
F F 0.0171 0.0103 'International Tables Vol C Tables 4.2.6.8 and 6.1.1.4'
Zn Zn 0.2839 1.4301 'International Tables Vol C Tables 4.2.6.8 and 6.1.1.4'

loop_
_citation_id
_citation_doi
_citation_year
1 10.1021/ic0107983 2002

loop_
_geom_angle_atom_site_label_1
_geom_angle_atom_site_label_2
_geom_angle_atom_site_label_3
_geom_angle
_geom_angle_site_symmetry_1
_geom_angle_site_symmetry_3
O1 Zn1 O2B 118.2(3) . .
O1 Zn1 O2C 112.6(3) . .
O2B Zn1 O2C 102.4(3) . .
O1 Zn1 O1D 112.8(3) . .
O2B Zn1 O1D 106.6(3) . .
O2C Zn1 O1D 102.6(3) . .
O1 Zn1 Zn2 36.3(2) . .
O2B Zn1 Zn2 137.7(2) . .
O2C Zn1 Zn2 77.3(2) . .
O1D Zn1 Zn2 114.8(2) . .
O1 Zn1 Zn4 35.4(2) . .
O2B Zn1 Zn4 123.3(2) . .
O2C Zn1 Zn4 132.2(2) . .
O1D Zn1 Zn4 78.6(2) . .
Zn2 Zn1 Zn4 60.22(5) . .
O1 Zn2 O1E 119.9(3) . .
O1 Zn2 O1A 115.1(3) . .
O1E Zn2 O1A 108.2(3) . .
O1 Zn2 O1C 108.3(3) . .
O1E Zn2 O1C 102.8(3) . .
O1A Zn2 O1C 99.9(3) . .
O1 Zn2 Zn1 36.1(2) . .
O1E Zn2 Zn1 136.0(2) . .
O1A Zn2 Zn1 115.7(2) . .
O1C Zn2 Zn1 72.9(2) . .
O1 Zn2 Zn4 35.9(2) . .
O1E Zn2 Zn4 84.4(2) . .
O1A Zn2 Zn4 139.5(3) . .
O1C Zn2 Zn4 115.0(2) . .
Zn1 Zn2 Zn4 60.75(5) . .
O1 Zn3 O1 180.0(4) 3_656 .
O1 Zn3 O2A 81.9(3) 3_656 .
O1 Zn3 O2A 98.1(3) . .
O1 Zn3 O2A 98.1(3) 3_656 3_656
O1 Zn3 O2A 81.9(3) . 3_656
O2A Zn3 O2A 180.0(3) . 3_656
O1 Zn3 O1B 97.3(3) 3_656 3_656
O1 Zn3 O1B 82.7(3) . 3_656
O2A Zn3 O1B 86.3(3) . 3_656
O2A Zn3 O1B 93.7(3) 3_656 3_656
O1 Zn3 O1B 82.7(3) 3_656 .
O1 Zn3 O1B 97.3(3) . .
O2A Zn3 O1B 93.7(3) . .
O2A Zn3 O1B 86.3(3) 3_656 .
O1B Zn3 O1B 180.000(1) 3_656 .
O1 Zn3 Zn4 37.6(2) 3_656 3_656
O1 Zn3 Zn4 142.4(2) . 3_656
O2A Zn3 Zn4 53.3(2) . 3_656
O2A Zn3 Zn4 126.7(2) 3_656 3_656
O1B Zn3 Zn4 114.7(2) 3_656 3_656
O1B Zn3 Zn4 65.3(2) . 3_656
O1 Zn4 O2D 108.0(3) . .
O1 Zn4 O2 139.8(4) . .
O2D Zn4 O2 105.9(4) . .
O1 Zn4 O2E 102.8(3) . .
O2D Zn4 O2E 99.9(3) . .
O2 Zn4 O2E 91.9(4) . .
O1 Zn4 Zn2 35.6(2) . .
O2D Zn4 Zn2 119.3(3) . .
O2 Zn4 Zn2 132.6(3) . .
O2E Zn4 Zn2 67.8(2) . .
O1 Zn4 Zn1 34.88(19) . .
O2D Zn4 Zn1 73.2(3) . .
O2 Zn4 Zn1 157.8(3) . .
O2E Zn4 Zn1 110.2(2) . .
Zn2 Zn4 Zn1 59.03(5) . .
Zn1 O1 Zn2 107.7(4) . .
Zn1 O1 Zn4 109.7(3) . .
Zn2 O1 Zn4 108.5(4) . .
Zn1 O1 Zn3 115.2(4) . .
Zn2 O1 Zn3 111.7(3) . .
Zn4 O1 Zn3 103.9(3) . .
C1A O1A Zn2 125.6(8) . .
C1A O2A Zn3 136.0(8) . .
C1B O1B Zn3 137.7(9) . .
C1B O2B Zn1 122.9(7) . .
C1C O1C Zn2 127.0(8) . .
C1C O2C Zn1 124.1(8) . .
C1D O1D Zn1 124.1(8) . .
C1D O2D Zn4 132.5(8) . .
C1E O1E Zn2 118.7(7) . .
C1E O2E Zn4 132.5(8) . .
O1A C1A O2A 124.5(11) . .
O1A C1A C2A 115.4(10) . .
O2A C1A C2A 120.1(10) . .
C3A C2A C7A 118.5(12) . .
C3A C2A C1A 122.5(11) . .
C7A C2A C1A 119.0(12) . .
C4A C3A C2A 121.9(12) . .
C4A C3A F1A 119.9(13) . .
C2A C3A F1A 118.1(12) . .
C3A C4A C5A 120.1(15) . .
C6A C5A C4A 120.9(14) . .
C5A C6A C7A 118.8(13) . .
F2A C7A C2A 120.1(11) . .
F2A C7A C6A 120.4(11) . .
C2A C7A C6A 119.5(13) . .
O2B C1B O1B 125.8(12) . .
O2B C1B C2B 117.6(9) . .
O1B C1B C2B 116.6(10) . .
C3B C2B C7B 116.1(11) . .
C3B C2B C1B 123.9(12) . .
C7B C2B C1B 119.9(12) . .
F1B C3B C2B 117.3(11) . .
F1B C3B C4B 119.9(12) . .
C2B C3B C4B 122.8(13) . .
C3B C4B C5B 117.3(13) . .
C6B C5B C4B 122.7(13) . .
C5B C6B C7B 117.8(13) . .
F2B C7B C2B 117.4(12) . .
F2B C7B C6B 119.3(12) . .
C2B C7B C6B 123.1(13) . .
O2C C1C O1C 124.9(12) . .
O2C C1C C2C 121.3(9) . .
O1C C1C C2C 113.8(9) . .
C7C C2C C3C 114.7(13) . .
C7C C2C C1C 122.7(13) . .
C3C C2C C1C 122.6(12) . .
F1C C3C C4C 119.8(15) . .
F1C C3C C2C 116.7(13) . .
C4C C3C C2C 123.5(15) . .
C3C C4C C5C 116.7(16) . .
C4C C5C C6C 123.5(15) . .
C7C C6C C5C 113.3(16) . .
C6C C7C C2C 128.4(17) . .
C6C C7C F2C 115.1(15) . .
C2C C7C F2C 116.5(13) . .
O1D C1D O2D 127.3(11) . .
O1D C1D C2D 118.4(10) . .
O2D C1D C2D 114.2(11) . .
C3D C2D C7D 115.1(13) . .
C3D C2D C1D 124.0(13) . .
C7D C2D C1D 120.9(12) . .
F1D C3D C2D 118.3(12) . .
F1D C3D C4D 117.1(11) . .
C2D C3D C4D 124.5(14) . .
C3D C4D C5D 117.2(13) . .
C6D C5D C4D 122.8(13) . .
C5D C6D C7D 118.2(13) . .
F2D C7D C6D 118.8(13) . .
F2D C7D C2D 119.3(13) . .
C6D C7D C2D 121.8(12) . .
O1E C1E O2E 126.6(12) . .
O1E C1E C2E 117.1(10) . .
O2E C1E C2E 116.1(10) . .
C7E C2E C3E 115.5(12) . .
C7E C2E C1E 122.1(12) . .
C3E C2E C1E 122.4(11) . .
F2E C3E C4E 118.3(12) . .
F2E C3E C2E 117.0(12) . .
C4E C3E C2E 124.6(13) . .
C3E C4E C5E 116.3(13) . .
C6E C5E C4E 123.0(13) . .
C5E C6E C7E 117.4(14) . .
F1E C7E C2E 119.2(12) . .
F1E C7E C6E 117.7(13) . .
C2E C7E C6E 122.9(14) . .
C1S O1S C4S 108.1(12) . .
O1S C1S C2S 109.4(13) . .
C1S C2S C3S 104.3(13) . .
C4S C3S C2S 102.3(13) . .
O1S C4S C3S 108.9(14) . .
C5S O2S C8S 110.2(18) . .
O2S C5S C6S 110.3(18) . .
C5S C6S C7S 104.4(14) . .
C6S C7S C8S 103.9(13) . .
O2S C8S C7S 107.5(16) . .

loop_
_geom_bond_atom_site_label_1
_geom_bond_atom_site_label_2
_geom_bond_distance
_geom_bond_site_symmetry_2
Zn1 O1 1.919(7) .
Zn1 O2B 1.945(8) .
Zn1 O2C 1.977(8) .
Zn1 O1D 1.979(8) .
Zn1 Zn2 3.105(2) .
Zn1 Zn4 3.160(2) .
Zn2 O1 1.927(7) .
Zn2 O1E 1.941(8) .
Zn2 O1A 1.946(8) .
Zn2 O1C 1.995(8) .
Zn2 Zn4 3.143(2) .
Zn3 O1 1.984(7) 3_656
Zn3 O1 1.984(7) .
Zn3 O2A 2.164(8) .
Zn3 O2A 2.164(8) 3_656
Zn3 O1B 2.207(8) 3_656
Zn3 O1B 2.207(8) .
Zn3 Zn4 3.0949(19) 3_656
Zn4 O1 1.946(8) .
Zn4 O2D 1.966(7) .
Zn4 O2 2.035(10) .
Zn4 O2E 2.053(9) .
O1A C1A 1.246(13) .
O2A C1A 1.271(13) .
O1B C1B 1.273(12) .
O2B C1B 1.256(13) .
O1C C1C 1.273(12) .
O2C C1C 1.248(13) .
O1D C1D 1.241(14) .
O2D C1D 1.268(13) .
O1E C1E 1.269(13) .
O2E C1E 1.273(13) .
F1A C3A 1.364(13) .
F2A C7A 1.341(14) .
F1B C3B 1.345(13) .
F2B C7B 1.337(13) .
F1C C3C 1.351(16) .
F2C C7C 1.386(16) .
F1D C3D 1.308(15) .
F2D C7D 1.310(14) .
F1E C7E 1.371(15) .
F2E C3E 1.347(14) .
C1A C2A 1.533(16) .
C2A C3A 1.347(17) .
C2A C7A 1.388(16) .
C3A C4A 1.344(17) .
C4A C5A 1.354(18) .
C5A C6A 1.349(19) .
C6A C7A 1.402(16) .
C1B C2B 1.516(16) .
C2B C3B 1.372(16) .
C2B C7B 1.377(16) .
C3B C4B 1.373(16) .
C4B C5B 1.386(18) .
C5B C6B 1.330(18) .
C6B C7B 1.379(16) .
C1C C2C 1.481(17) .
C2C C7C 1.364(18) .
C2C C3C 1.395(18) .
C3C C4C 1.362(19) .
C4C C5C 1.38(2) .
C5C C6C 1.43(2) .
C6C C7C 1.33(2) .
C1D C2D 1.480(16) .
C2D C3D 1.375(16) .
C2D C7D 1.43(2) .
C3D C4D 1.381(16) .
C4D C5D 1.384(18) .
C5D C6D 1.362(17) .
C6D C7D 1.394(17) .
C1E C2E 1.518(16) .
C2E C7E 1.375(17) .
C2E C3E 1.396(17) .
C3E C4E 1.361(16) .
C4E C5E 1.382(18) .
C5E C6E 1.370(18) .
C6E C7E 1.385(17) .
O1S C1S 1.383(14) .
O1S C4S 1.413(18) .
C1S C2S 1.452(17) .
C2S C3S 1.499(18) .
C3S C4S 1.49(2) .
O2S C5S 1.350(18) .
O2S C8S 1.371(16) .
C5S C6S 1.46(2) .
C6S C7S 1.48(2) .
C7S C8S 1.488(19) .
